data_7220379
loop_
_publ_author_name
'Kopotkov, Vyacheslav A.'
'Sasnovskaya, Valentina D.'
'Korchagin, Denis V.'
'Morgunov, Roman B.'
'Aldoshin, Sergey M.'
'Simonov, Sergey V.'
'Zorina, Leokadiya V.'
'Schaniel, Dominik'
'Woike, Theo'
'Yagubskii, Eduard B.'

_publ_section_title
;
 The first photochromic bimetallic assemblies based on Mn(iii) and Mn(ii)
 Schiff-base (salpn, dapsc) complexes and pentacyanonitrosylferrate
;
_journal_issue 20
_journal_name_full CrystEngComm
_journal_page_first 3866
_journal_paper_doi 10.1039/C5CE00354G
_journal_volume 17
_journal_year 2015
_chemical_formula_moiety '(C16 H15 Fe Mn N13 O3), 0.5(C H4 O), 0.25(H2 O)'
_chemical_formula_sum 'C16.5 H17.5 Fe Mn N13 O3.75'
_chemical_formula_weight 568.72
_chemical_name_systematic
;
 ?
;
_space_group_IT_number 33
_symmetry_cell_setting orthorhombic
_symmetry_space_group_name_Hall 'P 2c -2n'
_symmetry_space_group_name_H-M 'P n a 21'
_atom_sites_solution_hydrogens geom
_atom_sites_solution_primary direct
_atom_sites_solution_secondary difmap
_audit_creation_method SHELXL-97
_audit_update_record
;
2015-02-17 deposited with the CCDC.
2015-04-17 downloaded from the CCDC.
;
_cell_angle_alpha 90.00
_cell_angle_beta 90.00
_cell_angle_gamma 90.00
_cell_formula_units_Z 8
_cell_length_a 26.8212(19)
_cell_length_b 17.721(2)
_cell_length_c 10.2330(8)
_cell_measurement_reflns_used 7016
_cell_measurement_temperature 140(1)
_cell_measurement_theta_max 32.4500
_cell_measurement_theta_min 1.7870
_cell_volume 4863.7(8)
_computing_cell_refinement 'CrysAlis RED, Oxford Diffraction Ltd.'
_computing_data_collection 'CrysAlis CCD, Oxford Diffraction Ltd.'
_computing_data_reduction 'CrysAlis RED, Oxford Diffraction Ltd.'
_computing_molecular_graphics 'DIAMOND 3.1 (Crystal Impact GbR 2005)'
_computing_publication_material 'WinGX publication routines (Farrugia, 1999)'
_computing_structure_refinement 'SHELXL-97 (Sheldrick, 2008)'
_computing_structure_solution 'SHELXS-97 (Sheldrick, 2008)'
_diffrn_ambient_temperature 140(1)
_diffrn_detector_area_resol_mean 10.4752
_diffrn_measured_fraction_theta_full 0.984
_diffrn_measured_fraction_theta_max 0.911
_diffrn_measurement_device_type 'Xcalibur, Ruby, Gemini'
_diffrn_measurement_method '\w scans'
_diffrn_radiation_monochromator graphite
_diffrn_radiation_source 'Enhance (Mo) X-ray Source'
_diffrn_radiation_type MoK\a
_diffrn_radiation_wavelength 0.71073
_diffrn_reflns_av_R_equivalents 0.0383
_diffrn_reflns_av_sigmaI/netI 0.0353
_diffrn_reflns_limit_h_max 38
_diffrn_reflns_limit_h_min -40
_diffrn_reflns_limit_k_max 27
_diffrn_reflns_limit_k_min -19
_diffrn_reflns_limit_l_max 15
_diffrn_reflns_limit_l_min -13
_diffrn_reflns_number 32385
_diffrn_reflns_theta_full 30.00
_diffrn_reflns_theta_max 32.87
_diffrn_reflns_theta_min 1.90
_exptl_absorpt_coefficient_mu 1.166
_exptl_absorpt_correction_T_max 1.00000
_exptl_absorpt_correction_T_min 0.64186
_exptl_absorpt_correction_type multi-scan
_exptl_absorpt_process_details
;
CrysAlisPro, Agilent Technologies,
Version 1.171.36.24 (release 03-12-2012 CrysAlis171 .NET)
(compiled Dec  3 2012,18:21:49)
Empirical absorption correction using spherical harmonics,
 implemented in SCALE3 ABSPACK scaling algorithm.
;
_exptl_crystal_colour 'clear light pink'
_exptl_crystal_density_diffrn 1.553
_exptl_crystal_density_method 'not measured'
_exptl_crystal_description plate
_exptl_crystal_F_000 2308
_exptl_crystal_size_max 0.32
_exptl_crystal_size_mid 0.26
_exptl_crystal_size_min 0.07
_refine_diff_density_max 1.980
_refine_diff_density_min -0.923
_refine_diff_density_rms 0.100
_refine_ls_abs_structure_details 'Flack H D (1983), Acta Cryst. A39, 876-881'
_refine_ls_abs_structure_Flack 0.461(14)
_refine_ls_extinction_method none
_refine_ls_goodness_of_fit_ref 1.036
_refine_ls_hydrogen_treatment constr
_refine_ls_matrix_type full
_refine_ls_number_parameters 657
_refine_ls_number_reflns 13894
_refine_ls_number_restraints 13
_refine_ls_restrained_S_all 1.037
_refine_ls_R_factor_all 0.0533
_refine_ls_R_factor_gt 0.0492
_refine_ls_shift/su_max 0.005
_refine_ls_shift/su_mean 0.000
_refine_ls_structure_factor_coef Fsqd
_refine_ls_weighting_details 'calc w=1/[\s^2^(Fo^2^)+(0.0442P)^2^+8.7502P] where P=(Fo^2^+2Fc^2^)/3'
_refine_ls_weighting_scheme calc
_refine_ls_wR_factor_gt 0.1114
_refine_ls_wR_factor_ref 0.1141
_reflns_number_gt 13034
_reflns_number_total 13894
_reflns_threshold_expression >2\s(I)
_cod_data_source_file c5ce00354g2.cif
_cod_data_source_block III
_cod_depositor_comments 'Adding full bibliography for 7220377--7220379.cif.'
_cod_database_code 7220379

loop_
_symmetry_equiv_pos_as_xyz
'x, y, z'
'-x, -y, z+1/2'
'-x+1/2, y+1/2, z+1/2'
'x+1/2, -y+1/2, z'

loop_
_atom_site_label
_atom_site_type_symbol
_atom_site_fract_x
_atom_site_fract_y
_atom_site_fract_z
_atom_site_U_iso_or_equiv
_atom_site_adp_type
_atom_site_occupancy
_atom_site_symmetry_multiplicity
_atom_site_calc_flag
_atom_site_refinement_flags
_atom_site_disorder_assembly
_atom_site_disorder_group
C1 C 0.53176(11) 0.08408(17) 0.7448(3) 0.0148(5) Uani 1 1 d . . .
C2 C 0.56282(11) 0.39094(17) 0.7563(4) 0.0212(7) Uani 1 1 d . . .
C3 C 0.38981(12) 0.06395(18) 0.9146(4) 0.0234(7) Uani 1 1 d . . .
H3A H 0.3653 0.0487 0.8488 0.035 Uiso 1 1 calc R . .
H3B H 0.3729 0.0731 0.9980 0.035 Uiso 1 1 calc R . .
H3C H 0.4145 0.0238 0.9257 0.035 Uiso 1 1 calc R . .
C4 C 0.41517(10) 0.13418(16) 0.8712(3) 0.0139(5) Uani 1 1 d . . .
C5 C 0.39071(10) 0.20763(16) 0.8838(3) 0.0130(5) Uani 1 1 d . . .
C6 C 0.33963(11) 0.21506(18) 0.9077(4) 0.0173(6) Uani 1 1 d . . .
H6 H 0.3190 0.1721 0.9198 0.021 Uiso 1 1 calc R . .
C7 C 0.32028(11) 0.28726(19) 0.9133(4) 0.0205(6) Uani 1 1 d . . .
H7 H 0.2855 0.2945 0.9260 0.025 Uiso 1 1 calc R . .
C8 C 0.35124(12) 0.34853(19) 0.9004(4) 0.0205(6) Uani 1 1 d . . .
H8 H 0.3384 0.3983 0.9076 0.025 Uiso 1 1 calc R . .
C9 C 0.40187(11) 0.33643(17) 0.8766(3) 0.0157(6) Uani 1 1 d . . .
C10 C 0.43812(12) 0.39717(17) 0.8581(4) 0.0202(6) Uani 1 1 d . . .
C11 C 0.42617(15) 0.4773(2) 0.8837(6) 0.0382(11) Uani 1 1 d . . .
H11A H 0.4529 0.5000 0.9359 0.057 Uiso 1 1 calc R . .
H11B H 0.3946 0.4806 0.9317 0.057 Uiso 1 1 calc R . .
H11C H 0.4231 0.5043 0.8006 0.057 Uiso 1 1 calc R . .
C12 C 0.49089(12) 0.25650(16) 0.4741(3) 0.0160(6) Uani 1 1 d . . .
C13 C 0.52252(11) 0.24603(17) 1.1066(4) 0.0165(6) Uani 1 1 d . . .
C14 C 0.52537(12) 0.14938(18) 1.3127(3) 0.0182(6) Uani 1 1 d . . .
C15 C 0.44506(12) 0.21844(17) 1.2498(3) 0.0183(6) Uani 1 1 d . . .
C16 C 0.48228(13) 0.35327(19) 1.2679(4) 0.0237(7) Uani 1 1 d . . .
Fe1 Fe 0.511154(15) 0.25471(2) 1.29253(5) 0.01328(8) Uani 1 1 d . . .
Mn1 Mn 0.501758(13) 0.24846(2) 0.79221(5) 0.01138(8) Uani 1 1 d . . .
N1 N 0.55440(10) 0.02014(15) 0.7095(3) 0.0209(6) Uani 1 1 d . . .
H1A H 0.5845 0.0216 0.6750 0.025 Uiso 1 1 calc R . .
H1B H 0.5393 -0.0235 0.7207 0.025 Uiso 1 1 calc R . .
N2 N 0.59843(12) 0.43931(17) 0.7285(5) 0.0388(10) Uani 1 1 d . . .
H2A H 0.6280 0.4229 0.7043 0.047 Uiso 1 1 calc R . .
H2B H 0.5927 0.4881 0.7342 0.047 Uiso 1 1 calc R . .
N3 N 0.48508(8) 0.07412(13) 0.7986(3) 0.0155(5) Uani 1 1 d . . .
H3 H 0.4733 0.0291 0.8178 0.019 Uiso 1 1 calc R . .
N4 N 0.51845(10) 0.42210(14) 0.7954(4) 0.0247(6) Uani 1 1 d . . .
H4 H 0.5147 0.4712 0.8047 0.030 Uiso 1 1 calc R . .
N5 N 0.45866(9) 0.13778(13) 0.8202(3) 0.0131(5) Uani 1 1 d . . .
N6 N 0.48089(9) 0.37350(14) 0.8190(3) 0.0164(5) Uani 1 1 d . . .
N7 N 0.42039(9) 0.26710(14) 0.8667(3) 0.0131(5) Uani 1 1 d . . .
N8 N 0.48137(11) 0.25632(16) 0.5834(3) 0.0194(5) Uani 1 1 d . . .
N9 N 0.52762(11) 0.23945(17) 0.9954(3) 0.0197(6) Uani 1 1 d . . .
N10 N 0.53141(11) 0.08560(16) 1.3228(3) 0.0250(6) Uani 1 1 d . . .
N11 N 0.40648(11) 0.19637(19) 1.2228(4) 0.0300(7) Uani 1 1 d . . .
N12 N 0.46410(15) 0.41171(18) 1.2537(5) 0.0403(9) Uani 1 1 d . . .
N13 N 0.56788(11) 0.28817(17) 1.3269(3) 0.0238(6) Uani 1 1 d . . .
O1 O 0.55014(8) 0.14698(12) 0.7326(3) 0.0188(5) Uani 1 1 d . . .
O2 O 0.56806(8) 0.32215(12) 0.7506(3) 0.0186(5) Uani 1 1 d . . .
O3 O 0.60515(12) 0.3152(2) 1.3471(4) 0.0522(10) Uani 1 1 d . . .
C21 C 0.20530(13) 0.18904(18) 0.6828(4) 0.0239(7) Uani 1 1 d . . .
C22 C 0.19250(11) -0.11276(17) 0.7100(3) 0.0174(6) Uani 1 1 d . . .
C23 C 0.35005(14) 0.22980(19) 0.5378(5) 0.0283(8) Uani 1 1 d . . .
H23A H 0.3780 0.2206 0.4781 0.042 Uiso 1 1 calc R . .
H23B H 0.3623 0.2549 0.6168 0.042 Uiso 1 1 calc R . .
H23C H 0.3253 0.2620 0.4947 0.042 Uiso 1 1 calc R . .
C24 C 0.32663(12) 0.15686(16) 0.5738(3) 0.0166(6) Uani 1 1 d . . .
C25 C 0.35450(11) 0.08604(17) 0.5602(3) 0.0146(5) Uani 1 1 d . . .
C26 C 0.40487(11) 0.08256(19) 0.5290(4) 0.0199(6) Uani 1 1 d . . .
H26 H 0.4232 0.1274 0.5122 0.024 Uiso 1 1 calc R . .
C27 C 0.42770(12) 0.0135(2) 0.5229(4) 0.0204(6) Uani 1 1 d . . .
H27 H 0.4623 0.0102 0.5036 0.024 Uiso 1 1 calc R . .
C28 C 0.40040(12) -0.05132(19) 0.5449(4) 0.0215(6) Uani 1 1 d . . .
H28 H 0.4154 -0.0997 0.5382 0.026 Uiso 1 1 calc R . .
C29 C 0.35014(11) -0.04356(17) 0.5771(3) 0.0163(6) Uani 1 1 d . . .
C30 C 0.31725(12) -0.10812(17) 0.6073(4) 0.0208(6) Uani 1 1 d . . .
C31 C 0.33540(16) -0.1873(2) 0.5939(6) 0.0429(12) Uani 1 1 d . . .
H31A H 0.3707 -0.1898 0.6185 0.064 Uiso 1 1 calc R . .
H31B H 0.3315 -0.2038 0.5030 0.064 Uiso 1 1 calc R . .
H31C H 0.3159 -0.2204 0.6512 0.064 Uiso 1 1 calc R . .
C32 C 0.22168(12) 0.02997(16) 0.3388(3) 0.0157(6) Uani 1 1 d . . .
C33 C 0.25420(12) 0.03727(18) 0.9742(3) 0.0160(6) Uani 1 1 d . . .
C34 C 0.25074(13) 0.13920(19) 1.1755(4) 0.0227(7) Uani 1 1 d . . .
C35 C 0.29974(13) 0.01449(19) 1.1975(4) 0.0233(7) Uani 1 1 d . . .
C36 C 0.22757(12) -0.07278(18) 1.1393(4) 0.0201(6) Uani 1 1 d . . .
Fe2 Fe 0.231543(16) 0.03540(2) 1.15215(5) 0.01404(8) Uani 1 1 d . . .
Mn2 Mn 0.246986(14) 0.03245(2) 0.65350(5) 0.01089(8) Uani 1 1 d . . .
N21 N 0.17509(14) 0.24602(18) 0.7135(5) 0.0453(11) Uani 1 1 d . . .
H21A H 0.1451 0.2368 0.7446 0.054 Uiso 1 1 calc R . .
H21B H 0.1851 0.2929 0.7026 0.054 Uiso 1 1 calc R . .
N22 N 0.15833(11) -0.16471(15) 0.7394(3) 0.0248(6) Uani 1 1 d . . .
H22A H 0.1278 -0.1508 0.7595 0.030 Uiso 1 1 calc R . .
H22B H 0.1663 -0.2129 0.7388 0.030 Uiso 1 1 calc R . .
N23 N 0.25155(11) 0.20741(15) 0.6385(4) 0.0269(7) Uani 1 1 d . . .
H23 H 0.2608 0.2544 0.6248 0.032 Uiso 1 1 calc R . .
N24 N 0.23865(10) -0.14122(14) 0.6780(3) 0.0210(6) Uani 1 1 d . . .
H24 H 0.2451 -0.1899 0.6789 0.025 Uiso 1 1 calc R . .
N25 N 0.28221(10) 0.14828(14) 0.6172(3) 0.0182(5) Uani 1 1 d . . .
N26 N 0.27346(9) -0.08934(13) 0.6452(3) 0.0167(5) Uani 1 1 d . . .
N27 N 0.32819(9) 0.02355(14) 0.5840(3) 0.0133(5) Uani 1 1 d . . .
N28 N 0.21851(11) 0.02762(16) 0.4507(3) 0.0196(6) Uani 1 1 d . . .
N29 N 0.26519(12) 0.03747(17) 0.8652(3) 0.0221(6) Uani 1 1 d . . .
N30 N 0.26142(15) 0.20084(18) 1.1880(4) 0.0368(9) Uani 1 1 d . . .
N31 N 0.33963(13) -0.0011(3) 1.2225(5) 0.0447(10) Uani 1 1 d . . .
N32 N 0.22814(14) -0.13536(17) 1.1327(4) 0.0339(8) Uani 1 1 d . . .
N33 N 0.17283(12) 0.0554(2) 1.1131(4) 0.0316(7) Uani 1 1 d . . .
O5 O 0.19298(8) 0.12304(12) 0.6962(3) 0.0237(5) Uani 1 1 d . . .
O6 O 0.18409(8) -0.04504(12) 0.7089(3) 0.0195(5) Uani 1 1 d . . .
O7 O 0.13371(14) 0.0705(4) 1.0836(5) 0.0886(18) Uani 1 1 d . . .
C1S C 0.6492(2) 0.1319(3) 1.4549(7) 0.0559(15) Uani 1 1 d . . .
H1S1 H 0.6793 0.1577 1.4239 0.084 Uiso 1 1 calc R . .
H1S2 H 0.6327 0.1069 1.3811 0.084 Uiso 1 1 calc R . .
H1S3 H 0.6584 0.0942 1.5206 0.084 Uiso 1 1 calc R . .
O1S O 0.61594(19) 0.1858(3) 1.5117(5) 0.0733(13) Uani 1 1 d U . .
H1S H 0.5928 0.1631 1.5506 0.110 Uiso 1 1 calc R . .
O2SA O 0.0968(7) -0.0737(10) 1.035(2) 0.101(6) Uani 0.33 1 d PU A 1
O2SB O 0.0572(14) -0.0277(16) 1.044(3) 0.081(9) Uani 0.17 1 d P B 2

loop_
_atom_site_aniso_label
_atom_site_aniso_U_11
_atom_site_aniso_U_22
_atom_site_aniso_U_33
_atom_site_aniso_U_23
_atom_site_aniso_U_13
_atom_site_aniso_U_12
C1 0.0120(12) 0.0174(12) 0.0152(13) -0.0012(11) -0.0002(10) 0.0044(10)
C2 0.0143(12) 0.0170(12) 0.0324(19) 0.0018(13) 0.0033(12) -0.0024(10)
C3 0.0149(14) 0.0171(13) 0.038(2) 0.0095(15) 0.0038(13) -0.0030(11)
C4 0.0098(11) 0.0132(11) 0.0187(14) 0.0025(11) 0.0013(10) 0.0016(9)
C5 0.0102(11) 0.0132(11) 0.0155(14) 0.0017(11) 0.0046(10) 0.0030(9)
C6 0.0085(12) 0.0214(13) 0.0220(15) 0.0015(13) 0.0047(10) 0.0015(10)
C7 0.0089(12) 0.0250(14) 0.0276(17) -0.0020(14) 0.0051(11) 0.0064(11)
C8 0.0163(14) 0.0202(13) 0.0250(17) -0.0011(13) 0.0065(12) 0.0063(11)
C9 0.0105(12) 0.0165(12) 0.0200(15) 0.0005(11) 0.0025(10) 0.0022(10)
C10 0.0162(13) 0.0123(12) 0.0321(18) -0.0024(13) 0.0042(12) 0.0028(10)
C11 0.0263(18) 0.0159(14) 0.072(3) -0.0061(19) 0.011(2) 0.0038(13)
C12 0.0195(14) 0.0103(11) 0.0181(15) 0.0006(11) -0.0005(12) 0.0004(10)
C13 0.0140(13) 0.0135(12) 0.0222(16) 0.0019(12) 0.0003(11) 0.0034(10)
C14 0.0213(13) 0.0193(13) 0.0139(15) -0.0005(12) 0.0030(11) 0.0040(10)
C15 0.0212(14) 0.0169(13) 0.0168(14) 0.0000(12) 0.0020(11) 0.0048(11)
C16 0.0252(15) 0.0187(13) 0.0272(19) 0.0011(13) -0.0004(13) 0.0009(11)
Fe1 0.01648(16) 0.01110(16) 0.01226(18) 0.00101(17) 0.0009(2) 0.00255(14)
Mn1 0.01102(16) 0.01092(15) 0.01221(19) -0.00013(17) 0.0026(2) 0.00061(14)
N1 0.0147(11) 0.0182(11) 0.0298(16) -0.0040(12) 0.0038(10) 0.0042(9)
N2 0.0204(14) 0.0147(12) 0.081(3) 0.0041(16) 0.0138(17) -0.0035(10)
N3 0.0113(9) 0.0108(9) 0.0242(13) 0.0006(11) 0.0057(10) 0.0020(7)
N4 0.0181(11) 0.0083(9) 0.0477(19) -0.0017(13) 0.0093(14) -0.0018(8)
N5 0.0108(9) 0.0113(9) 0.0172(13) 0.0007(9) 0.0014(8) 0.0041(8)
N6 0.0139(10) 0.0145(10) 0.0208(14) -0.0008(10) 0.0027(9) 0.0004(8)
N7 0.0107(10) 0.0128(10) 0.0159(12) 0.0002(10) 0.0024(9) 0.0017(8)
N8 0.0234(13) 0.0197(12) 0.0152(13) 0.0004(11) 0.0005(10) 0.0013(10)
N9 0.0190(13) 0.0236(13) 0.0165(14) -0.0016(11) 0.0006(10) 0.0011(10)
N10 0.0256(14) 0.0179(12) 0.0316(18) -0.0019(12) -0.0048(12) 0.0061(10)
N11 0.0208(13) 0.0329(16) 0.0363(19) 0.0002(15) -0.0020(13) 0.0011(12)
N12 0.046(2) 0.0184(13) 0.056(3) 0.0051(16) 0.0000(18) 0.0086(13)
N13 0.0212(13) 0.0238(13) 0.0264(16) -0.0020(12) 0.0016(11) -0.0085(11)
O1 0.0128(9) 0.0170(9) 0.0266(13) -0.0003(10) 0.0049(9) 0.0012(8)
O2 0.0153(9) 0.0117(8) 0.0287(13) 0.0006(9) 0.0065(9) -0.0011(7)
O3 0.0312(16) 0.055(2) 0.070(3) -0.004(2) -0.0065(16) -0.0181(15)
C21 0.0240(15) 0.0176(13) 0.030(2) -0.0023(14) 0.0080(13) 0.0068(11)
C22 0.0195(13) 0.0133(12) 0.0193(15) -0.0006(11) 0.0012(11) -0.0029(10)
C23 0.0299(17) 0.0146(13) 0.040(2) 0.0047(15) 0.0142(17) -0.0057(12)
C24 0.0220(14) 0.0101(11) 0.0176(15) -0.0001(11) 0.0041(11) -0.0033(10)
C25 0.0151(12) 0.0150(12) 0.0136(14) -0.0003(11) 0.0044(10) -0.0033(10)
C26 0.0156(13) 0.0250(15) 0.0191(15) -0.0002(13) 0.0061(11) -0.0046(11)
C27 0.0134(12) 0.0277(15) 0.0200(16) -0.0003(14) 0.0040(11) 0.0005(11)
C28 0.0171(13) 0.0230(14) 0.0243(17) -0.0025(14) 0.0013(12) 0.0054(11)
C29 0.0161(12) 0.0152(12) 0.0177(14) -0.0010(11) -0.0008(10) 0.0025(10)
C30 0.0207(14) 0.0118(12) 0.0299(18) -0.0013(12) 0.0014(12) 0.0035(11)
C31 0.0298(18) 0.0131(14) 0.086(4) -0.0045(19) 0.008(2) 0.0078(13)
C32 0.0184(13) 0.0124(12) 0.0162(14) 0.0018(11) 0.0022(11) -0.0015(10)
C33 0.0175(13) 0.0170(13) 0.0135(14) 0.0001(12) -0.0007(11) -0.0005(10)
C34 0.0265(15) 0.0181(13) 0.0234(19) 0.0058(13) 0.0028(13) 0.0028(11)
C35 0.0213(15) 0.0233(14) 0.0253(17) 0.0037(14) 0.0057(12) 0.0035(12)
C36 0.0230(14) 0.0187(12) 0.0186(16) 0.0018(13) 0.0031(12) -0.0018(11)
Fe2 0.01968(18) 0.00946(15) 0.01297(18) 0.00184(17) 0.0034(2) 0.00077(14)
Mn2 0.01251(17) 0.00687(15) 0.01329(19) -0.00006(17) 0.0041(2) 0.00040(13)
N21 0.0408(19) 0.0151(12) 0.080(3) 0.0031(17) 0.030(2) 0.0122(13)
N22 0.0259(13) 0.0148(11) 0.0337(17) 0.0028(12) 0.0084(13) -0.0074(10)
N23 0.0290(14) 0.0094(10) 0.042(2) -0.0004(13) 0.0119(14) 0.0019(9)
N24 0.0213(12) 0.0063(9) 0.035(2) 0.0001(11) 0.0033(11) -0.0002(8)
N25 0.0206(12) 0.0087(9) 0.0254(15) -0.0014(10) 0.0061(10) -0.0022(9)
N26 0.0196(11) 0.0079(9) 0.0226(13) -0.0028(11) 0.0013(11) 0.0012(8)
N27 0.0125(10) 0.0125(10) 0.0150(12) -0.0008(10) 0.0039(9) -0.0003(8)
N28 0.0182(12) 0.0213(12) 0.0193(14) 0.0002(11) 0.0022(10) -0.0027(10)
N29 0.0275(14) 0.0224(13) 0.0164(14) -0.0003(11) 0.0017(11) -0.0042(11)
N30 0.049(2) 0.0164(13) 0.045(2) 0.0007(15) 0.0066(17) -0.0017(13)
N31 0.0184(15) 0.061(2) 0.054(3) 0.008(2) 0.0019(15) 0.0066(15)
N32 0.0409(17) 0.0174(12) 0.043(2) -0.0039(15) 0.0049(16) -0.0073(12)
N33 0.0193(14) 0.048(2) 0.0271(17) 0.0047(15) -0.0011(11) 0.0091(13)
O5 0.0173(10) 0.0153(9) 0.0385(15) -0.0020(10) 0.0104(10) 0.0017(8)
O6 0.0171(10) 0.0135(9) 0.0278(13) 0.0018(9) 0.0060(9) -0.0009(8)
O7 0.0314(19) 0.160(5) 0.074(3) 0.016(3) -0.008(2) 0.038(3)
C1S 0.054(3) 0.044(3) 0.070(4) 0.006(3) -0.022(3) -0.002(2)
O1S 0.075(3) 0.080(3) 0.065(3) -0.001(2) 0.002(2) -0.024(2)
O2SA 0.097(11) 0.074(9) 0.131(14) 0.011(10) 0.018(11) -0.004(9)
O2SB 0.12(3) 0.060(16) 0.061(19) -0.018(15) 0.002(18) -0.008(17)

loop_
_atom_type_symbol
_atom_type_description
_atom_type_scat_dispersion_real
_atom_type_scat_dispersion_imag
_atom_type_scat_source
C C 0.0033 0.0016 'International Tables Vol C Tables 4.2.6.8 and 6.1.1.4'
H H 0.0000 0.0000 'International Tables Vol C Tables 4.2.6.8 and 6.1.1.4'
Fe Fe 0.3463 0.8444 'International Tables Vol C Tables 4.2.6.8 and 6.1.1.4'
Mn Mn 0.3368 0.7283 'International Tables Vol C Tables 4.2.6.8 and 6.1.1.4'
N N 0.0061 0.0033 'International Tables Vol C Tables 4.2.6.8 and 6.1.1.4'
O O 0.0106 0.0060 'International Tables Vol C Tables 4.2.6.8 and 6.1.1.4'

loop_
_geom_angle_atom_site_label_1
_geom_angle_atom_site_label_2
_geom_angle_atom_site_label_3
_geom_angle
_geom_angle_site_symmetry_3
O1 C1 N1 124.2(3) .
O1 C1 N3 121.5(3) .
N1 C1 N3 114.4(3) .
O2 C2 N2 123.6(3) .
O2 C2 N4 120.8(3) .
N2 C2 N4 115.5(3) .
C4 C3 H3A 109.5 .
C4 C3 H3B 109.5 .
H3A C3 H3B 109.5 .
C4 C3 H3C 109.5 .
H3A C3 H3C 109.5 .
H3B C3 H3C 109.5 .
N5 C4 C5 113.6(3) .
N5 C4 C3 125.5(3) .
C5 C4 C3 120.9(3) .
N7 C5 C6 122.3(3) .
N7 C5 C4 115.1(2) .
C6 C5 C4 122.6(3) .
C7 C6 C5 117.5(3) .
C7 C6 H6 121.2 .
C5 C6 H6 121.2 .
C8 C7 C6 120.1(3) .
C8 C7 H7 120.0 .
C6 C7 H7 120.0 .
C7 C8 C9 118.9(3) .
C7 C8 H8 120.5 .
C9 C8 H8 120.5 .
N7 C9 C8 121.2(3) .
N7 C9 C10 115.0(3) .
C8 C9 C10 123.8(3) .
N6 C10 C9 113.2(3) .
N6 C10 C11 124.2(3) .
C9 C10 C11 122.6(3) .
C10 C11 H11A 109.5 .
C10 C11 H11B 109.5 .
H11A C11 H11B 109.5 .
C10 C11 H11C 109.5 .
H11A C11 H11C 109.5 .
H11B C11 H11C 109.5 .
N8 C12 Fe1 176.4(3) 1_554
N9 C13 Fe1 177.4(3) .
N10 C14 Fe1 176.5(3) .
N11 C15 Fe1 178.8(3) .
N12 C16 Fe1 178.7(3) .
N13 Fe1 C14 98.15(14) .
N13 Fe1 C16 94.13(15) .
C14 Fe1 C16 167.65(14) .
N13 Fe1 C13 95.28(15) .
C14 Fe1 C13 89.83(13) .
C16 Fe1 C13 90.38(15) .
N13 Fe1 C15 178.40(15) .
C14 Fe1 C15 83.29(13) .
C16 Fe1 C15 84.45(14) .
C13 Fe1 C15 84.02(14) .
N13 Fe1 C12 92.73(15) 1_556
C14 Fe1 C12 88.19(13) 1_556
C16 Fe1 C12 89.89(15) 1_556
C13 Fe1 C12 171.95(14) 1_556
C15 Fe1 C12 88.00(14) 1_556
N9 Mn1 N8 175.88(11) .
N9 Mn1 O2 88.39(11) .
N8 Mn1 O2 88.62(11) .
N9 Mn1 N5 88.79(11) .
N8 Mn1 N5 92.86(10) .
O2 Mn1 N5 156.79(8) .
N9 Mn1 O1 90.93(10) .
N8 Mn1 O1 86.12(10) .
O2 Mn1 O1 87.57(8) .
N5 Mn1 O1 69.45(8) .
N9 Mn1 N6 91.94(11) .
N8 Mn1 N6 89.68(11) .
O2 Mn1 N6 69.86(8) .
N5 Mn1 N6 133.27(8) .
O1 Mn1 N6 157.14(9) .
N9 Mn1 N7 89.78(10) .
N8 Mn1 N7 94.34(10) .
O2 Mn1 N7 136.00(8) .
N5 Mn1 N7 67.00(8) .
O1 Mn1 N7 136.42(8) .
N6 Mn1 N7 66.28(9) .
C1 N1 H1A 120.0 .
C1 N1 H1B 120.0 .
H1A N1 H1B 120.0 .
C2 N2 H2A 120.0 .
C2 N2 H2B 120.0 .
H2A N2 H2B 120.0 .
N5 N3 C1 115.8(2) .
N5 N3 H3 122.1 .
C1 N3 H3 122.1 .
N6 N4 C2 116.3(2) .
N6 N4 H4 121.8 .
C2 N4 H4 121.8 .
C4 N5 N3 120.2(2) .
C4 N5 Mn1 123.6(2) .
N3 N5 Mn1 115.42(17) .
C10 N6 N4 121.0(3) .
C10 N6 Mn1 124.6(2) .
N4 N6 Mn1 114.35(18) .
C9 N7 C5 119.9(2) .
C9 N7 Mn1 120.32(19) .
C5 N7 Mn1 119.29(19) .
C12 N8 Mn1 152.6(3) .
C13 N9 Mn1 152.8(3) .
O3 N13 Fe1 175.5(3) .
C1 O1 Mn1 117.22(19) .
C2 O2 Mn1 118.5(2) .
O5 C21 N21 122.3(3) .
O5 C21 N23 120.8(3) .
N21 C21 N23 116.9(3) .
O6 C22 N22 123.6(3) .
O6 C22 N24 121.6(3) .
N22 C22 N24 114.8(3) .
C24 C23 H23A 109.5 .
C24 C23 H23B 109.5 .
H23A C23 H23B 109.5 .
C24 C23 H23C 109.5 .
H23A C23 H23C 109.5 .
H23B C23 H23C 109.5 .
N25 C24 C25 113.9(3) .
N25 C24 C23 125.7(3) .
C25 C24 C23 120.4(3) .
N27 C25 C26 121.3(3) .
N27 C25 C24 115.0(3) .
C26 C25 C24 123.7(3) .
C27 C26 C25 119.0(3) .
C27 C26 H26 120.5 .
C25 C26 H26 120.5 .
C26 C27 C28 119.9(3) .
C26 C27 H27 120.0 .
C28 C27 H27 120.0 .
C27 C28 C29 118.0(3) .
C27 C28 H28 121.0 .
C29 C28 H28 121.0 .
N27 C29 C28 121.9(3) .
N27 C29 C30 114.7(3) .
C28 C29 C30 123.4(3) .
N26 C30 C29 114.2(3) .
N26 C30 C31 124.9(3) .
C29 C30 C31 121.0(3) .
C30 C31 H31A 109.5 .
C30 C31 H31B 109.5 .
H31A C31 H31B 109.5 .
C30 C31 H31C 109.5 .
H31A C31 H31C 109.5 .
H31B C31 H31C 109.5 .
N28 C32 Fe2 176.3(3) 1_554
N29 C33 Fe2 176.3(3) .
N30 C34 Fe2 178.8(4) .
N31 C35 Fe2 176.9(4) .
N32 C36 Fe2 176.0(3) .
N33 Fe2 C33 93.90(16) .
N33 Fe2 C35 178.79(17) .
C33 Fe2 C35 86.06(15) .
N33 Fe2 C36 98.26(17) .
C33 Fe2 C36 88.28(15) .
C35 Fe2 C36 82.95(14) .
N33 Fe2 C34 94.55(17) .
C33 Fe2 C34 90.96(15) .
C35 Fe2 C34 84.25(15) .
C36 Fe2 C34 167.19(14) .
N33 Fe2 C32 96.82(16) 1_556
C33 Fe2 C32 169.27(14) 1_556
C35 Fe2 C32 83.21(15) 1_556
C36 Fe2 C32 90.59(14) 1_556
C34 Fe2 C32 87.78(15) 1_556
O5 Mn2 N28 89.28(11) .
O5 Mn2 N29 85.52(11) .
N28 Mn2 N29 172.50(11) .
O5 Mn2 O6 84.36(8) .
N28 Mn2 O6 87.35(10) .
N29 Mn2 O6 86.77(11) .
O5 Mn2 N26 154.59(9) .
N28 Mn2 N26 92.06(11) .
N29 Mn2 N26 90.34(12) .
O6 Mn2 N26 70.37(9) .
O5 Mn2 N25 69.56(9) .
N28 Mn2 N25 91.42(11) .
N29 Mn2 N25 91.82(11) .
O6 Mn2 N25 153.91(9) .
N26 Mn2 N25 135.72(10) .
O5 Mn2 N27 137.23(9) .
N28 Mn2 N27 91.96(10) .
N29 Mn2 N27 95.52(11) .
O6 Mn2 N27 138.41(9) .
N26 Mn2 N27 68.10(9) .
N25 Mn2 N27 67.67(9) .
C21 N21 H21A 120.0 .
C21 N21 H21B 120.0 .
H21A N21 H21B 120.0 .
C22 N22 H22A 120.0 .
C22 N22 H22B 120.0 .
H22A N22 H22B 120.0 .
N25 N23 C21 115.1(3) .
N25 N23 H23 122.5 .
C21 N23 H23 122.5 .
N26 N24 C22 115.5(2) .
N26 N24 H24 122.2 .
C22 N24 H24 122.2 .
C24 N25 N23 122.1(3) .
C24 N25 Mn2 123.1(2) .
N23 N25 Mn2 114.7(2) .
C30 N26 N24 122.1(2) .
C30 N26 Mn2 123.0(2) .
N24 N26 Mn2 114.85(18) .
C29 N27 C25 119.9(3) .
C29 N27 Mn2 119.9(2) .
C25 N27 Mn2 120.0(2) .
C32 N28 Mn2 155.2(3) .
C33 N29 Mn2 152.4(3) .
O7 N33 Fe2 177.8(5) .
C21 O5 Mn2 119.7(2) .
C22 O6 Mn2 117.7(2) .
O1S C1S H1S1 109.5 .
O1S C1S H1S2 109.5 .
H1S1 C1S H1S2 109.5 .
O1S C1S H1S3 109.5 .
H1S1 C1S H1S3 109.5 .
H1S2 C1S H1S3 109.5 .
C1S O1S H1S 109.5 .

loop_
_geom_bond_atom_site_label_1
_geom_bond_atom_site_label_2
_geom_bond_distance
_geom_bond_site_symmetry_2
C1 O1 1.225(4) .
C1 N1 1.335(4) .
C1 N3 1.379(4) .
C2 O2 1.228(4) .
C2 N2 1.314(4) .
C2 N4 1.372(4) .
C3 C4 1.486(4) .
C3 H3A 0.9800 .
C3 H3B 0.9800 .
C3 H3C 0.9800 .
C4 N5 1.279(4) .
C4 C5 1.463(4) .
C5 N7 1.332(4) .
C5 C6 1.398(4) .
C6 C7 1.382(4) .
C6 H6 0.9500 .
C7 C8 1.373(5) .
C7 H7 0.9500 .
C8 C9 1.396(4) .
C8 H8 0.9500 .
C9 N7 1.329(4) .
C9 C10 1.463(4) .
C10 N6 1.285(4) .
C10 C11 1.478(5) .
C11 H11A 0.9800 .
C11 H11B 0.9800 .
C11 H11C 0.9800 .
C12 N8 1.147(5) .
C12 Fe1 1.936(4) 1_554
C13 N9 1.152(5) .
C13 Fe1 1.933(4) .
C14 N10 1.146(4) .
C14 Fe1 1.916(3) .
C15 N11 1.140(4) .
C15 Fe1 1.936(3) .
C16 N12 1.154(4) .
C16 Fe1 1.927(3) .
Fe1 N13 1.670(3) .
Fe1 C12 1.936(4) 1_556
Mn1 N9 2.198(3) .
Mn1 N8 2.210(3) .
Mn1 O2 2.247(2) .
Mn1 N5 2.295(2) .
Mn1 O1 2.300(2) .
Mn1 N6 2.302(3) .
Mn1 N7 2.335(2) .
N1 H1A 0.8800 .
N1 H1B 0.8800 .
N2 H2A 0.8800 .
N2 H2B 0.8800 .
N3 N5 1.350(3) .
N3 H3 0.8800 .
N4 N6 1.347(3) .
N4 H4 0.8800 .
N13 O3 1.127(4) .
C21 O5 1.223(4) .
C21 N21 1.332(4) .
C21 N23 1.360(4) .
C22 O6 1.221(4) .
C22 N22 1.333(4) .
C22 N24 1.376(4) .
C23 C24 1.484(4) .
C23 H23A 0.9800 .
C23 H23B 0.9800 .
C23 H23C 0.9800 .
C24 N25 1.280(4) .
C24 C25 1.467(4) .
C25 N27 1.336(4) .
C25 C26 1.389(4) .
C26 C27 1.370(5) .
C26 H26 0.9500 .
C27 C28 1.381(5) .
C27 H27 0.9500 .
C28 C29 1.395(4) .
C28 H28 0.9500 .
C29 N27 1.329(4) .
C29 C30 1.477(4) .
C30 N26 1.281(4) .
C30 C31 1.492(4) .
C31 H31A 0.9800 .
C31 H31B 0.9800 .
C31 H31C 0.9800 .
C32 N28 1.149(5) .
C32 Fe2 1.931(3) 1_554
C33 N29 1.154(5) .
C33 Fe2 1.920(4) .
C34 N30 1.136(5) .
C34 Fe2 1.925(3) .
C35 N31 1.134(5) .
C35 Fe2 1.923(4) .
C36 N32 1.111(4) .
C36 Fe2 1.925(3) .
Fe2 N33 1.663(3) .
Fe2 C32 1.931(3) 1_556
Mn2 O5 2.206(2) .
Mn2 N28 2.213(3) .
Mn2 N29 2.222(3) .
Mn2 O6 2.248(2) .
Mn2 N26 2.274(2) .
Mn2 N25 2.290(3) .
Mn2 N27 2.297(2) .
N21 H21A 0.8800 .
N21 H21B 0.8800 .
N22 H22A 0.8800 .
N22 H22B 0.8800 .
N23 N25 1.350(4) .
N23 H23 0.8800 .
N24 N26 1.353(3) .
N24 H24 0.8800 .
N33 O7 1.124(5) .
C1S O1S 1.431(8) .
C1S H1S1 0.9800 .
C1S H1S2 0.9800 .
C1S H1S3 0.9800 .
O1S H1S 0.8400 .
